data_4324563
loop_
_publ_author_name
'Pedro Traar'
'J\"org A. Schachner'
'Lisa Steiner'
'Anna Sachse'
'Manuel Volpe'
'Nadia C. M\"osch-Zanetti'

_publ_section_title
;
 Oxorhenium(V) Complexes with Pyrazole Based Aryloxide Ligands and
 Application in Olefin Epoxidation
;
_journal_name_full 'Inorganic Chemistry'
_journal_page_first 1983
_journal_page_last 1990
_journal_paper_doi 10.1021/ic102455v
_journal_volume 50
_journal_year 2011
_chemical_formula_moiety '2(C28 H22 Cl N4 O3 Re), C H2 Cl2'
_chemical_formula_sum 'C57 H46 Cl4 N8 O6 Re2'
_chemical_formula_weight 1453.22
_chemical_name_systematic
; 
 ? 
;
_space_group_IT_number 2
_symmetry_cell_setting triclinic
_symmetry_space_group_name_Hall '-P 1'
_symmetry_space_group_name_H-M 'P -1'
_atom_sites_solution_hydrogens geom
_atom_sites_solution_primary patterson
_atom_sites_solution_secondary difmap
_audit_creation_method SHELXL-97
_cell_angle_alpha 72.512(2)
_cell_angle_beta 85.9850(10)
_cell_angle_gamma 75.6200(10)
_cell_formula_units_Z 2
_cell_length_a 10.3040(3)
_cell_length_b 16.1853(6)
_cell_length_c 16.8848(6)
_cell_measurement_reflns_used 9785
_cell_measurement_temperature 100(2)
_cell_measurement_theta_max 30.6
_cell_measurement_theta_min 2.40
_cell_volume 2601.60(16)
_computing_cell_refinement 'Bruker SAINT'
_computing_data_collection 'Bruker APEX2'
_computing_data_reduction 'Bruker SAINT'
_computing_molecular_graphics 'Bruker SHELXTL'
_computing_publication_material 'Bruker SHELXTL'
_computing_structure_refinement 'SHELXL-97 (Sheldrick, 2008)'
_computing_structure_solution 'SHELXS-97 (Sheldrick, 2008)'
_diffrn_ambient_temperature 100(2)
_diffrn_measured_fraction_theta_full 0.995
_diffrn_measured_fraction_theta_max 0.983
_diffrn_measurement_device_type 'Bruker APEX-II CCD'
_diffrn_measurement_method '\f and \w scans'
_diffrn_radiation_monochromator graphite
_diffrn_radiation_source 'sealed tube'
_diffrn_radiation_type MoK\a
_diffrn_radiation_wavelength 0.71073
_diffrn_reflns_av_R_equivalents 0.0377
_diffrn_reflns_av_sigmaI/netI 0.0438
_diffrn_reflns_limit_h_max 13
_diffrn_reflns_limit_h_min -14
_diffrn_reflns_limit_k_max 23
_diffrn_reflns_limit_k_min -23
_diffrn_reflns_limit_l_max 24
_diffrn_reflns_limit_l_min -24
_diffrn_reflns_number 52437
_diffrn_reflns_theta_full 29.00
_diffrn_reflns_theta_max 30.76
_diffrn_reflns_theta_min 2.04
_diffrn_standards_number 0
_exptl_absorpt_coefficient_mu 4.916
_exptl_absorpt_correction_T_max 0.4936
_exptl_absorpt_correction_T_min 0.2594
_exptl_absorpt_correction_type multi-scan
_exptl_absorpt_process_details SADABS
_exptl_crystal_colour green
_exptl_crystal_density_diffrn 1.855
_exptl_crystal_description tablet
_exptl_crystal_F_000 1420
_exptl_crystal_size_max 0.20
_exptl_crystal_size_mid 0.08
_exptl_crystal_size_min 0.06
_refine_diff_density_max 1.364
_refine_diff_density_min -1.100
_refine_diff_density_rms 0.140
_refine_ls_extinction_method none
_refine_ls_goodness_of_fit_ref 1.026
_refine_ls_hydrogen_treatment riding
_refine_ls_matrix_type full
_refine_ls_number_parameters 726
_refine_ls_number_reflns 15974
_refine_ls_number_restraints 2
_refine_ls_restrained_S_all 1.026
_refine_ls_R_factor_all 0.0425
_refine_ls_R_factor_gt 0.0257
_refine_ls_shift/su_max 0.003
_refine_ls_shift/su_mean 0.000
_refine_ls_structure_factor_coef Fsqd
_refine_ls_weighting_details 'calc w=1/[\s^2^(Fo^2^)+(0.0130P)^2^+3.9769P] where P=(Fo^2^+2Fc^2^)/3'
_refine_ls_weighting_scheme calc
_refine_ls_wR_factor_gt 0.0495
_refine_ls_wR_factor_ref 0.0559
_reflns_number_gt 12631
_reflns_number_total 15974
_reflns_threshold_expression >2sigma(I)
_cod_data_source_file ic102455v_si_002_6.cif
_cod_data_source_block renaph
_cod_original_cell_volume 2601.60(15)
_cod_database_code 4324563

loop_
_symmetry_equiv_pos_as_xyz
'x, y, z'
'-x, -y, -z'

loop_
_atom_site_label
_atom_site_type_symbol
_atom_site_fract_x
_atom_site_fract_y
_atom_site_fract_z
_atom_site_U_iso_or_equiv
_atom_site_adp_type
_atom_site_occupancy
_atom_site_symmetry_multiplicity
_atom_site_calc_flag
_atom_site_refinement_flags
_atom_site_disorder_assembly
_atom_site_disorder_group
Re1 Re 0.147827(11) 0.330124(8) 0.189679(7) 0.01259(3) Uani 1 1 d . . .
Re2 Re 0.432954(10) 0.853414(7) 0.348732(7) 0.01132(3) Uani 1 1 d . . .
Cl1 Cl 0.34854(7) 0.22776(5) 0.24866(5) 0.01846(14) Uani 1 1 d . . .
Cl2 Cl 0.53156(7) 0.80310(5) 0.48296(5) 0.01901(15) Uani 1 1 d . . .
N1 N -0.0318(2) 0.40660(17) 0.12452(16) 0.0169(5) Uani 1 1 d . . .
N2 N -0.1304(2) 0.47080(17) 0.14451(17) 0.0185(5) Uani 1 1 d . . .
N3 N 0.0691(2) 0.31027(16) 0.31180(15) 0.0145(5) Uani 1 1 d . . .
N4 N 0.1173(2) 0.33081(17) 0.37552(16) 0.0171(5) Uani 1 1 d . . .
N5 N 0.3402(2) 0.87604(16) 0.23381(15) 0.0143(5) Uani 1 1 d . . .
N6 N 0.2807(2) 0.95575(17) 0.17838(16) 0.0179(5) Uani 1 1 d . . .
N7 N 0.3025(2) 0.95908(16) 0.38525(15) 0.0144(5) Uani 1 1 d . . .
N8 N 0.3408(3) 1.02253(17) 0.41065(16) 0.0161(5) Uani 1 1 d . . .
O1 O 0.1805(2) 0.42856(14) 0.18708(13) 0.0181(4) Uani 1 1 d . . .
O2 O 0.2217(2) 0.31012(14) 0.08408(13) 0.0167(4) Uani 1 1 d . . .
O3 O 0.06414(19) 0.23048(14) 0.19573(13) 0.0148(4) Uani 1 1 d . . .
O4 O 0.53317(19) 0.91943(14) 0.29372(13) 0.0156(4) Uani 1 1 d . . .
O5 O 0.52905(19) 0.73535(13) 0.33944(13) 0.0143(4) Uani 1 1 d . . .
O6 O 0.28018(19) 0.79716(13) 0.38951(13) 0.0140(4) Uani 1 1 d . . .
C1 C 0.1518(3) 0.3021(2) 0.02385(18) 0.0170(6) Uani 1 1 d . . .
C2 C 0.2231(3) 0.2413(2) -0.02023(19) 0.0191(6) Uani 1 1 d . . .
C3 C 0.1584(3) 0.2292(2) -0.0862(2) 0.0238(7) Uani 1 1 d . . .
C4 C 0.0255(4) 0.2778(2) -0.1074(2) 0.0279(8) Uani 1 1 d . . .
H4 H -0.0175 0.2714 -0.1524 0.033 Uiso 1 1 calc R . .
C5 C -0.0417(3) 0.3338(2) -0.0643(2) 0.0243(7) Uani 1 1 d . . .
H5 H -0.1314 0.3654 -0.0795 0.029 Uiso 1 1 calc R . .
C6 C 0.0188(3) 0.3465(2) 0.00345(19) 0.0187(6) Uani 1 1 d . . .
C7 C -0.0631(3) 0.4061(2) 0.04773(19) 0.0183(6) Uani 1 1 d . . .
C8 C -0.1822(3) 0.4705(2) 0.0205(2) 0.0237(7) Uani 1 1 d . . .
H8 H -0.2275 0.4841 -0.0307 0.028 Uiso 1 1 calc R . .
C9 C -0.2202(3) 0.5097(2) 0.0823(2) 0.0234(7) Uani 1 1 d . . .
H9 H -0.2972 0.5567 0.0815 0.028 Uiso 1 1 calc R . .
C10 C -0.1325(3) 0.4952(2) 0.2211(2) 0.0255(7) Uani 1 1 d . . .
H10A H -0.2021 0.5499 0.2172 0.038 Uiso 1 1 calc R . .
H10B H -0.0451 0.5051 0.2295 0.038 Uiso 1 1 calc R . .
H10C H -0.1516 0.4469 0.2680 0.038 Uiso 1 1 calc R . .
C11 C 0.3556(3) 0.1916(2) 0.0023(2) 0.0217(7) Uani 1 1 d . . .
H11 H 0.3992 0.1995 0.0463 0.026 Uiso 1 1 calc R . .
C12 C 0.4217(3) 0.1320(2) -0.0387(2) 0.0279(8) Uani 1 1 d . . .
H12 H 0.5103 0.0986 -0.0225 0.033 Uiso 1 1 calc R . .
C13 C 0.3599(4) 0.1201(3) -0.1041(2) 0.0304(8) Uani 1 1 d . . .
H13 H 0.4073 0.0794 -0.1326 0.036 Uiso 1 1 calc R . .
C14 C 0.2322(4) 0.1665(3) -0.1272(2) 0.0296(8) Uani 1 1 d . . .
H14 H 0.1912 0.1571 -0.1714 0.036 Uiso 1 1 calc R . .
C15 C -0.0525(3) 0.21351(19) 0.22684(18) 0.0140(6) Uani 1 1 d . . .
C16 C -0.1167(3) 0.1672(2) 0.18710(19) 0.0160(6) Uani 1 1 d . . .
C17 C -0.2392(3) 0.1458(2) 0.2206(2) 0.0193(6) Uani 1 1 d . . .
C18 C -0.2945(3) 0.1720(2) 0.2910(2) 0.0214(7) Uani 1 1 d . . .
H18 H -0.3775 0.1594 0.3125 0.026 Uiso 1 1 calc R . .
C19 C -0.2307(3) 0.2149(2) 0.3287(2) 0.0207(6) Uani 1 1 d . . .
H19 H -0.2689 0.2305 0.3766 0.025 Uiso 1 1 calc R . .
C20 C -0.1073(3) 0.2363(2) 0.29691(19) 0.0160(6) Uani 1 1 d . . .
C21 C -0.0349(3) 0.2734(2) 0.34372(19) 0.0158(6) Uani 1 1 d . . .
C22 C -0.0536(3) 0.2725(2) 0.4267(2) 0.0203(6) Uani 1 1 d . . .
H22 H -0.1197 0.2507 0.4635 0.024 Uiso 1 1 calc R . .
C23 C 0.0431(3) 0.3096(2) 0.4442(2) 0.0216(7) Uani 1 1 d . . .
H23 H 0.0556 0.3187 0.4959 0.026 Uiso 1 1 calc R . .
C24 C 0.2311(3) 0.3710(2) 0.3677(2) 0.0217(7) Uani 1 1 d . . .
H24A H 0.2079 0.4317 0.3297 0.032 Uiso 1 1 calc R . .
H24B H 0.3081 0.3353 0.3457 0.032 Uiso 1 1 calc R . .
H24C H 0.2540 0.3729 0.4223 0.032 Uiso 1 1 calc R . .
C25 C -0.0617(3) 0.1432(2) 0.1158(2) 0.0195(6) Uani 1 1 d . . .
H25 H 0.0188 0.1587 0.0926 0.023 Uiso 1 1 calc R . .
C26 C -0.1240(3) 0.0974(2) 0.0796(2) 0.0235(7) Uani 1 1 d . . .
H26 H -0.0859 0.0804 0.0323 0.028 Uiso 1 1 calc R . .
C27 C -0.2449(3) 0.0758(2) 0.1133(2) 0.0270(8) Uani 1 1 d . . .
H27 H -0.2873 0.0440 0.0883 0.032 Uiso 1 1 calc R . .
C28 C -0.3019(3) 0.0994(2) 0.1809(2) 0.0257(7) Uani 1 1 d . . .
H28 H -0.3841 0.0850 0.2017 0.031 Uiso 1 1 calc R . .
C29 C 0.4818(3) 0.6845(2) 0.30420(19) 0.0150(6) Uani 1 1 d . . .
C30 C 0.5302(3) 0.5901(2) 0.3412(2) 0.0180(6) Uani 1 1 d . . .
C31 C 0.4850(3) 0.5295(2) 0.3106(2) 0.0213(7) Uani 1 1 d . . .
C32 C 0.3924(3) 0.5641(2) 0.2431(2) 0.0233(7) Uani 1 1 d . . .
H32 H 0.3623 0.5243 0.2213 0.028 Uiso 1 1 calc R . .
C33 C 0.3468(3) 0.6537(2) 0.2096(2) 0.0209(7) Uani 1 1 d . . .
H33 H 0.2844 0.6752 0.1650 0.025 Uiso 1 1 calc R . .
C34 C 0.3894(3) 0.7167(2) 0.23927(19) 0.0160(6) Uani 1 1 d . . .
C35 C 0.3328(3) 0.8114(2) 0.19979(19) 0.0160(6) Uani 1 1 d . . .
C36 C 0.2649(3) 0.8509(2) 0.1238(2) 0.0240(7) Uani 1 1 d . . .
H36 H 0.2435 0.8212 0.0875 0.029 Uiso 1 1 calc R . .
C37 C 0.2355(3) 0.9414(2) 0.1124(2) 0.0249(7) Uani 1 1 d . . .
H37 H 0.1907 0.9861 0.0656 0.030 Uiso 1 1 calc R . .
C38 C 0.2721(3) 1.0420(2) 0.1917(2) 0.0236(7) Uani 1 1 d . . .
H38A H 0.2488 1.0895 0.1393 0.035 Uiso 1 1 calc R . .
H38B H 0.3587 1.0427 0.2116 0.035 Uiso 1 1 calc R . .
H38C H 0.2030 1.0517 0.2331 0.035 Uiso 1 1 calc R . .
C39 C 0.6180(3) 0.5571(2) 0.4105(2) 0.0204(6) Uani 1 1 d . . .
H39 H 0.6486 0.5975 0.4310 0.024 Uiso 1 1 calc R . .
C40 C 0.6589(3) 0.4675(2) 0.4480(2) 0.0275(8) Uani 1 1 d . . .
H40 H 0.7184 0.4458 0.4943 0.033 Uiso 1 1 calc R . .
C41 C 0.6128(3) 0.4069(2) 0.4180(3) 0.0312(8) Uani 1 1 d . . .
H41 H 0.6396 0.3448 0.4453 0.037 Uiso 1 1 calc R . .
C42 C 0.5309(3) 0.4367(2) 0.3508(2) 0.0274(8) Uani 1 1 d . . .
H42 H 0.5038 0.3949 0.3303 0.033 Uiso 1 1 calc R . .
C43 C 0.1487(3) 0.83209(19) 0.37504(17) 0.0136(6) Uani 1 1 d . . .
C44 C 0.0695(3) 0.7754(2) 0.36235(18) 0.0154(6) Uani 1 1 d . . .
C45 C -0.0714(3) 0.8103(2) 0.35016(19) 0.0190(6) Uani 1 1 d . . .
C46 C -0.1284(3) 0.9002(2) 0.3490(2) 0.0220(7) Uani 1 1 d . . .
H46 H -0.2217 0.9243 0.3392 0.026 Uiso 1 1 calc R . .
C47 C -0.0515(3) 0.9522(2) 0.3619(2) 0.0201(6) Uani 1 1 d . . .
H47 H -0.0921 1.0118 0.3618 0.024 Uiso 1 1 calc R . .
C48 C 0.0894(3) 0.9186(2) 0.37539(18) 0.0152(6) Uani 1 1 d . . .
C49 C 0.1675(3) 0.9742(2) 0.39471(19) 0.0166(6) Uani 1 1 d . . .
C50 C 0.1219(3) 1.0478(2) 0.4256(2) 0.0214(7) Uani 1 1 d . . .
H50 H 0.0321 1.0727 0.4382 0.026 Uiso 1 1 calc R . .
C51 C 0.2334(3) 1.0763(2) 0.4339(2) 0.0210(7) Uani 1 1 d . . .
H51 H 0.2346 1.1257 0.4529 0.025 Uiso 1 1 calc R . .
C52 C 0.4764(3) 1.0358(2) 0.3988(2) 0.0195(6) Uani 1 1 d . . .
H52A H 0.4949 1.0559 0.3392 0.029 Uiso 1 1 calc R . .
H52B H 0.5406 0.9794 0.4245 0.029 Uiso 1 1 calc R . .
H52C H 0.4850 1.0809 0.4246 0.029 Uiso 1 1 calc R . .
C53 C 0.1264(3) 0.6863(2) 0.36427(18) 0.0162(6) Uani 1 1 d . . .
H53 H 0.2203 0.6629 0.3720 0.019 Uiso 1 1 calc R . .
C54 C 0.0469(3) 0.6327(2) 0.3551(2) 0.0231(7) Uani 1 1 d . . .
H54 H 0.0861 0.5727 0.3564 0.028 Uiso 1 1 calc R . .
C55 C -0.0929(3) 0.6671(2) 0.3437(2) 0.0244(7) Uani 1 1 d . . .
H55 H -0.1472 0.6296 0.3378 0.029 Uiso 1 1 calc R . .
C56 C -0.1504(3) 0.7531(2) 0.3411(2) 0.0222(7) Uani 1 1 d . . .
H56 H -0.2445 0.7752 0.3330 0.027 Uiso 1 1 calc R . .
C1S C 0.5687(6) 0.3273(3) 0.0920(3) 0.0331(11) Uani 0.782(3) 1 d P A 1
H1S1 H 0.5180 0.2819 0.1197 0.040 Uiso 0.782(3) 1 calc PR A 1
H1S2 H 0.6613 0.3050 0.1142 0.040 Uiso 0.782(3) 1 calc PR A 1
Cl3 Cl 0.57264(19) 0.34128(15) -0.01625(12) 0.0368(4) Uani 0.782(3) 1 d P A 1
Cl4 Cl 0.49430(11) 0.42699(8) 0.11512(8) 0.0310(4) Uani 0.782(3) 1 d P A 1
Cl6 Cl 0.5805(6) 0.3801(4) 0.1632(3) 0.0470(17) Uani 0.218(3) 1 d PD A 2
Cl5 Cl 0.6157(8) 0.3222(5) 0.0127(5) 0.0457(18) Uani 0.218(3) 1 d PD A 2
C2S C 0.5067(17) 0.3774(15) 0.0757(10) 0.042(5) Uani 0.218(3) 1 d PD A 2
H2S1 H 0.4681 0.4395 0.0421 0.050 Uiso 0.218(3) 1 calc PR A 2
H2S2 H 0.4319 0.3477 0.0931 0.050 Uiso 0.218(3) 1 calc PR A 2

loop_
_atom_site_aniso_label
_atom_site_aniso_U_11
_atom_site_aniso_U_22
_atom_site_aniso_U_33
_atom_site_aniso_U_23
_atom_site_aniso_U_13
_atom_site_aniso_U_12
Re1 0.01242(5) 0.01357(6) 0.01154(6) -0.00270(5) -0.00098(4) -0.00359(4)
Re2 0.01086(5) 0.01095(6) 0.01287(6) -0.00404(4) -0.00131(4) -0.00282(4)
Cl1 0.0143(3) 0.0198(4) 0.0190(4) -0.0039(3) -0.0034(3) -0.0015(3)
Cl2 0.0237(3) 0.0153(4) 0.0178(4) -0.0037(3) -0.0087(3) -0.0032(3)
N1 0.0179(12) 0.0145(13) 0.0171(13) -0.0030(10) -0.0025(10) -0.0031(10)
N2 0.0158(11) 0.0161(13) 0.0206(14) -0.0025(11) -0.0016(10) -0.0014(10)
N3 0.0160(11) 0.0157(13) 0.0131(12) -0.0058(10) -0.0024(9) -0.0031(10)
N4 0.0196(12) 0.0195(14) 0.0130(13) -0.0051(10) -0.0027(10) -0.0048(10)
N5 0.0138(11) 0.0148(13) 0.0144(12) -0.0047(10) 0.0001(9) -0.0029(9)
N6 0.0185(12) 0.0175(13) 0.0157(13) -0.0041(11) -0.0029(10) -0.0009(10)
N7 0.0176(11) 0.0120(12) 0.0151(13) -0.0044(10) -0.0036(9) -0.0048(9)
N8 0.0220(12) 0.0127(12) 0.0151(13) -0.0048(10) -0.0003(10) -0.0059(10)
O1 0.0183(10) 0.0182(11) 0.0185(11) -0.0045(9) -0.0002(8) -0.0064(9)
O2 0.0153(9) 0.0226(12) 0.0138(11) -0.0061(9) -0.0001(8) -0.0066(8)
O3 0.0133(9) 0.0175(11) 0.0134(10) -0.0036(8) -0.0012(8) -0.0045(8)
O4 0.0143(9) 0.0154(11) 0.0174(11) -0.0036(9) 0.0003(8) -0.0054(8)
O5 0.0114(9) 0.0131(10) 0.0200(11) -0.0074(9) -0.0027(8) -0.0019(8)
O6 0.0121(9) 0.0134(10) 0.0161(11) -0.0033(8) -0.0016(8) -0.0028(8)
C1 0.0199(14) 0.0218(16) 0.0115(14) -0.0043(12) 0.0016(11) -0.0100(12)
C2 0.0225(14) 0.0207(16) 0.0154(15) -0.0039(13) 0.0049(12) -0.0106(13)
C3 0.0337(18) 0.0276(19) 0.0131(15) -0.0052(14) 0.0027(13) -0.0140(15)
C4 0.0342(18) 0.039(2) 0.0149(16) -0.0076(15) -0.0057(14) -0.0151(16)
C5 0.0247(16) 0.0302(19) 0.0188(17) -0.0055(14) -0.0061(13) -0.0084(14)
C6 0.0218(14) 0.0204(16) 0.0137(15) -0.0013(12) -0.0028(12) -0.0086(12)
C7 0.0177(14) 0.0178(16) 0.0168(15) 0.0007(12) -0.0020(11) -0.0063(12)
C8 0.0190(14) 0.0212(17) 0.0273(18) -0.0008(14) -0.0071(13) -0.0038(13)
C9 0.0186(14) 0.0176(16) 0.0276(18) 0.0015(14) -0.0048(13) -0.0012(12)
C10 0.0260(16) 0.0222(18) 0.0253(18) -0.0082(15) -0.0019(14) 0.0017(14)
C11 0.0229(15) 0.0269(18) 0.0196(16) -0.0095(14) 0.0033(12) -0.0112(13)
C12 0.0262(17) 0.031(2) 0.0291(19) -0.0124(16) 0.0095(14) -0.0100(15)
C13 0.0352(19) 0.033(2) 0.029(2) -0.0166(17) 0.0145(16) -0.0139(16)
C14 0.043(2) 0.036(2) 0.0185(17) -0.0137(16) 0.0044(15) -0.0186(17)
C15 0.0120(12) 0.0109(14) 0.0151(14) 0.0014(11) -0.0023(10) -0.0014(10)
C16 0.0159(13) 0.0127(14) 0.0167(15) 0.0001(12) -0.0055(11) -0.0024(11)
C17 0.0162(13) 0.0172(16) 0.0220(17) 0.0009(13) -0.0056(12) -0.0058(12)
C18 0.0160(14) 0.0206(17) 0.0259(18) -0.0026(14) -0.0001(12) -0.0067(12)
C19 0.0173(14) 0.0227(17) 0.0213(17) -0.0059(13) 0.0022(12) -0.0045(12)
C20 0.0145(13) 0.0132(14) 0.0176(15) -0.0018(12) -0.0006(11) -0.0016(11)
C21 0.0139(12) 0.0159(15) 0.0174(15) -0.0058(12) 0.0017(11) -0.0023(11)
C22 0.0239(15) 0.0220(17) 0.0161(16) -0.0072(13) 0.0030(12) -0.0065(13)
C23 0.0292(16) 0.0226(17) 0.0139(15) -0.0057(13) 0.0024(13) -0.0081(14)
C24 0.0239(15) 0.0240(17) 0.0209(17) -0.0074(14) -0.0030(13) -0.0107(13)
C25 0.0197(14) 0.0186(16) 0.0207(16) -0.0038(13) -0.0050(12) -0.0062(12)
C26 0.0280(16) 0.0227(17) 0.0207(17) -0.0063(14) -0.0067(13) -0.0062(14)
C27 0.0331(18) 0.0236(18) 0.0265(19) -0.0026(15) -0.0118(15) -0.0134(15)
C28 0.0234(16) 0.0262(19) 0.0284(19) -0.0025(15) -0.0058(14) -0.0128(14)
C29 0.0116(12) 0.0196(15) 0.0180(15) -0.0108(12) 0.0053(11) -0.0065(11)
C30 0.0127(13) 0.0185(16) 0.0241(17) -0.0087(13) 0.0062(11) -0.0044(11)
C31 0.0168(14) 0.0184(16) 0.0326(19) -0.0133(14) 0.0071(13) -0.0058(12)
C32 0.0245(15) 0.0252(18) 0.0292(19) -0.0193(15) 0.0054(13) -0.0094(14)
C33 0.0188(14) 0.0283(18) 0.0204(17) -0.0132(14) 0.0000(12) -0.0067(13)
C34 0.0140(13) 0.0174(15) 0.0186(15) -0.0082(12) 0.0023(11) -0.0045(11)
C35 0.0146(13) 0.0200(16) 0.0160(15) -0.0093(12) 0.0023(11) -0.0048(11)
C36 0.0226(15) 0.0293(19) 0.0221(17) -0.0114(15) -0.0041(13) -0.0040(14)
C37 0.0233(15) 0.032(2) 0.0167(16) -0.0063(14) -0.0056(13) -0.0004(14)
C38 0.0290(16) 0.0157(16) 0.0226(17) -0.0024(13) -0.0038(14) -0.0019(13)
C39 0.0171(14) 0.0166(16) 0.0267(18) -0.0065(13) 0.0016(12) -0.0028(12)
C40 0.0242(16) 0.0173(17) 0.034(2) -0.0008(15) -0.0012(14) -0.0008(13)
C41 0.0250(17) 0.0143(17) 0.051(3) -0.0077(16) 0.0071(16) -0.0027(13)
C42 0.0245(16) 0.0185(17) 0.044(2) -0.0156(16) 0.0071(15) -0.0080(13)
C43 0.0151(12) 0.0145(14) 0.0090(13) -0.0003(11) 0.0008(10) -0.0033(11)
C44 0.0152(13) 0.0197(16) 0.0105(14) -0.0030(12) 0.0013(10) -0.0049(11)
C45 0.0135(13) 0.0288(18) 0.0153(15) -0.0067(13) -0.0003(11) -0.0057(12)
C46 0.0128(13) 0.0264(18) 0.0214(17) -0.0039(14) -0.0025(12) 0.0021(12)
C47 0.0166(13) 0.0181(16) 0.0207(16) -0.0033(13) -0.0009(12) 0.0019(12)
C48 0.0166(13) 0.0135(14) 0.0135(14) -0.0018(11) 0.0006(11) -0.0024(11)
C49 0.0184(13) 0.0144(15) 0.0136(14) -0.0011(12) 0.0020(11) -0.0021(11)
C50 0.0226(15) 0.0166(16) 0.0226(17) -0.0066(13) 0.0059(13) -0.0011(12)
C51 0.0303(16) 0.0146(15) 0.0201(16) -0.0090(13) 0.0051(13) -0.0053(13)
C52 0.0243(15) 0.0176(16) 0.0205(16) -0.0074(13) -0.0014(12) -0.0096(13)
C53 0.0166(13) 0.0188(16) 0.0140(15) -0.0050(12) 0.0009(11) -0.0058(12)
C54 0.0249(16) 0.0236(18) 0.0249(18) -0.0103(14) 0.0028(13) -0.0102(13)
C55 0.0209(15) 0.038(2) 0.0233(17) -0.0152(15) 0.0042(13) -0.0166(14)
C56 0.0150(13) 0.036(2) 0.0192(16) -0.0100(15) 0.0007(12) -0.0102(13)
C1S 0.044(3) 0.019(2) 0.029(3) -0.004(2) 0.007(2) 0.000(2)
Cl3 0.0352(9) 0.0503(11) 0.0318(10) -0.0179(8) 0.0088(6) -0.0178(8)
Cl4 0.0281(6) 0.0300(7) 0.0375(8) -0.0141(6) 0.0076(5) -0.0085(5)
Cl6 0.062(4) 0.043(3) 0.045(3) -0.017(2) 0.010(3) -0.027(3)
Cl5 0.056(5) 0.041(4) 0.052(5) -0.025(4) 0.015(3) -0.025(3)
C2S 0.038(11) 0.056(15) 0.032(11) -0.014(11) 0.000(9) -0.010(10)

loop_
_atom_type_symbol
_atom_type_description
_atom_type_scat_dispersion_real
_atom_type_scat_dispersion_imag
_atom_type_scat_source
Re Re -1.0185 7.2310 'International Tables Vol C Tables 4.2.6.8 and 6.1.1.4'
Cl Cl 0.1484 0.1585 'International Tables Vol C Tables 4.2.6.8 and 6.1.1.4'
N N 0.0061 0.0033 'International Tables Vol C Tables 4.2.6.8 and 6.1.1.4'
O O 0.0106 0.0060 'International Tables Vol C Tables 4.2.6.8 and 6.1.1.4'
C C 0.0033 0.0016 'International Tables Vol C Tables 4.2.6.8 and 6.1.1.4'
H H 0.0000 0.0000 'International Tables Vol C Tables 4.2.6.8 and 6.1.1.4'

loop_
_geom_angle_atom_site_label_1
_geom_angle_atom_site_label_2
_geom_angle_atom_site_label_3
_geom_angle
O1 Re1 O2 103.85(9)
O1 Re1 O3 166.08(9)
O2 Re1 O3 83.90(8)
O1 Re1 N1 86.73(10)
O2 Re1 N1 87.92(9)
O3 Re1 N1 81.96(9)
O1 Re1 N3 92.88(10)
O2 Re1 N3 162.68(9)
O3 Re1 N3 80.67(9)
N1 Re1 N3 97.62(10)
O1 Re1 Cl1 101.37(7)
O2 Re1 Cl1 84.59(6)
O3 Re1 Cl1 90.76(6)
N1 Re1 Cl1 170.08(7)
N3 Re1 Cl1 87.77(7)
O4 Re2 O5 101.96(9)
O4 Re2 O6 164.57(9)
O5 Re2 O6 85.48(8)
O4 Re2 N5 86.12(9)
O5 Re2 N5 87.59(9)
O6 Re2 N5 80.66(9)
O4 Re2 N7 93.18(10)
O5 Re2 N7 164.29(9)
O6 Re2 N7 80.84(9)
N5 Re2 N7 97.71(9)
O4 Re2 Cl2 101.62(7)
O5 Re2 Cl2 85.00(6)
O6 Re2 Cl2 92.41(6)
N5 Re2 Cl2 170.24(7)
N7 Re2 Cl2 87.87(7)
C7 N1 N2 106.3(2)
C7 N1 Re1 124.4(2)
N2 N1 Re1 128.99(19)
C9 N2 N1 110.1(3)
C9 N2 C10 125.8(3)
N1 N2 C10 124.0(2)
C21 N3 N4 106.0(2)
C21 N3 Re1 128.0(2)
N4 N3 Re1 126.00(18)
C23 N4 N3 110.1(2)
C23 N4 C24 126.1(3)
N3 N4 C24 123.8(2)
C35 N5 N6 106.6(2)
C35 N5 Re2 124.9(2)
N6 N5 Re2 128.48(19)
C37 N6 N5 109.9(3)
C37 N6 C38 126.9(3)
N5 N6 C38 123.2(2)
C49 N7 N8 106.1(2)
C49 N7 Re2 127.93(19)
N8 N7 Re2 125.82(18)
C51 N8 N7 110.3(2)
C51 N8 C52 126.7(3)
N7 N8 C52 122.2(2)
C1 O2 Re1 125.72(18)
C15 O3 Re1 131.91(19)
C29 O5 Re2 126.11(18)
C43 O6 Re2 129.01(18)
O2 C1 C6 124.9(3)
O2 C1 C2 115.3(3)
C6 C1 C2 119.8(3)
C11 C2 C3 119.4(3)
C11 C2 C1 121.0(3)
C3 C2 C1 119.6(3)
C4 C3 C2 119.1(3)
C4 C3 C14 123.1(3)
C2 C3 C14 117.7(3)
C5 C4 C3 120.7(3)
C4 C5 C6 121.8(3)
C1 C6 C5 118.8(3)
C1 C6 C7 123.4(3)
C5 C6 C7 117.8(3)
N1 C7 C8 109.0(3)
N1 C7 C6 123.5(3)
C8 C7 C6 127.5(3)
C9 C8 C7 106.1(3)
N2 C9 C8 108.5(3)
C12 C11 C2 120.6(3)
C11 C12 C13 120.6(3)
C14 C13 C12 120.4(3)
C13 C14 C3 121.2(3)
O3 C15 C20 121.5(3)
O3 C15 C16 117.6(3)
C20 C15 C16 120.9(3)
C25 C16 C17 119.8(3)
C25 C16 C15 121.5(3)
C17 C16 C15 118.7(3)
C18 C17 C16 119.1(3)
C18 C17 C28 122.6(3)
C16 C17 C28 118.2(3)
C19 C18 C17 121.3(3)
C18 C19 C20 120.7(3)
C15 C20 C19 119.2(3)
C15 C20 C21 121.3(3)
C19 C20 C21 119.1(3)
N3 C21 C22 109.6(3)
N3 C21 C20 123.0(3)
C22 C21 C20 127.3(3)
C23 C22 C21 105.9(3)
N4 C23 C22 108.3(3)
C26 C25 C16 120.5(3)
C25 C26 C27 119.6(3)
C28 C27 C26 121.5(3)
C27 C28 C17 120.5(3)
O5 C29 C34 125.1(3)
O5 C29 C30 114.6(3)
C34 C29 C30 120.2(3)
C39 C30 C31 119.7(3)
C39 C30 C29 120.4(3)
C31 C30 C29 119.8(3)
C30 C31 C42 118.2(3)
C30 C31 C32 118.8(3)
C42 C31 C32 122.9(3)
C33 C32 C31 120.4(3)
C32 C33 C34 122.3(3)
C29 C34 C33 118.4(3)
C29 C34 C35 123.7(3)
C33 C34 C35 118.0(3)
N5 C35 C36 109.1(3)
N5 C35 C34 123.2(3)
C36 C35 C34 127.8(3)
C37 C36 C35 106.0(3)
N6 C37 C36 108.4(3)
C40 C39 C30 120.4(3)
C39 C40 C41 120.0(3)
C42 C41 C40 120.7(3)
C41 C42 C31 120.9(3)
O6 C43 C48 121.5(3)
O6 C43 C44 117.8(3)
C48 C43 C44 120.7(3)
C53 C44 C45 119.4(3)
C53 C44 C43 121.9(3)
C45 C44 C43 118.6(3)
C56 C45 C46 122.3(3)
C56 C45 C44 118.6(3)
C46 C45 C44 119.1(3)
C47 C46 C45 121.2(3)
C46 C47 C48 120.8(3)
C43 C48 C47 119.6(3)
C43 C48 C49 120.9(3)
C47 C48 C49 119.4(3)
N7 C49 C50 109.3(3)
N7 C49 C48 122.4(3)
C50 C49 C48 128.3(3)
C51 C50 C49 105.9(3)
N8 C51 C50 108.4(3)
C54 C53 C44 120.5(3)
C53 C54 C55 120.1(3)
C56 C55 C54 120.7(3)
C55 C56 C45 120.7(3)
Cl4 C1S Cl3 112.1(3)
Cl6 C2S Cl5 114.6(10)

loop_
_geom_bond_atom_site_label_1
_geom_bond_atom_site_label_2
_geom_bond_distance
Re1 O1 1.696(2)
Re1 O2 1.974(2)
Re1 O3 1.9835(19)
Re1 N1 2.121(2)
Re1 N3 2.124(2)
Re1 Cl1 2.3683(7)
Re2 O4 1.6994(19)
Re2 O5 1.969(2)
Re2 O6 1.9911(19)
Re2 N5 2.115(2)
Re2 N7 2.119(3)
Re2 Cl2 2.3738(7)
N1 C7 1.361(4)
N1 N2 1.365(4)
N2 C9 1.343(4)
N2 C10 1.458(4)
N3 C21 1.356(4)
N3 N4 1.373(3)
N4 C23 1.346(4)
N4 C24 1.457(4)
N5 C35 1.355(4)
N5 N6 1.370(3)
N6 C37 1.340(4)
N6 C38 1.460(4)
N7 C49 1.357(4)
N7 N8 1.373(3)
N8 C51 1.342(4)
N8 C52 1.457(4)
O2 C1 1.341(3)
O3 C15 1.336(3)
O5 C29 1.342(3)
O6 C43 1.341(3)
C1 C6 1.393(4)
C1 C2 1.438(4)
C2 C11 1.413(4)
C2 C3 1.422(4)
C3 C4 1.409(5)
C3 C14 1.434(5)
C4 C5 1.359(5)
C5 C6 1.429(4)
C6 C7 1.464(5)
C7 C8 1.400(4)
C8 C9 1.365(5)
C11 C12 1.372(5)
C12 C13 1.395(5)
C13 C14 1.362(5)
C15 C20 1.386(4)
C15 C16 1.435(4)
C16 C25 1.414(4)
C16 C17 1.425(4)
C17 C18 1.415(5)
C17 C28 1.427(4)
C18 C19 1.368(4)
C19 C20 1.428(4)
C20 C21 1.459(4)
C21 C22 1.397(4)
C22 C23 1.373(4)
C25 C26 1.378(4)
C26 C27 1.413(5)
C27 C28 1.359(5)
C29 C34 1.392(4)
C29 C30 1.437(4)
C30 C39 1.417(4)
C30 C31 1.418(4)
C31 C42 1.422(5)
C31 C32 1.423(5)
C32 C33 1.360(5)
C33 C34 1.429(4)
C34 C35 1.460(4)
C35 C36 1.398(4)
C36 C37 1.375(5)
C39 C40 1.364(4)
C40 C41 1.418(5)
C41 C42 1.354(5)
C43 C48 1.384(4)
C43 C44 1.437(4)
C44 C53 1.408(4)
C44 C45 1.427(4)
C45 C56 1.422(4)
C45 C46 1.423(5)
C46 C47 1.360(4)
C47 C48 1.426(4)
C48 C49 1.462(4)
C49 C50 1.404(4)
C50 C51 1.371(4)
C53 C54 1.378(4)
C54 C55 1.413(4)
C55 C56 1.359(5)
C1S Cl4 1.751(5)
C1S Cl3 1.771(5)
Cl6 C2S 1.725(14)
Cl5 C2S 1.760(15)

loop_
_geom_torsion_atom_site_label_1
_geom_torsion_atom_site_label_2
_geom_torsion_atom_site_label_3
_geom_torsion_atom_site_label_4
_geom_torsion
O1 Re1 N1 C7 118.9(2)
O2 Re1 N1 C7 14.9(2)
O3 Re1 N1 C7 -69.3(2)
N3 Re1 N1 C7 -148.7(2)
Cl1 Re1 N1 C7 -26.2(6)
O1 Re1 N1 N2 -53.9(2)
O2 Re1 N1 N2 -157.9(2)
O3 Re1 N1 N2 118.0(2)
N3 Re1 N1 N2 38.6(2)
Cl1 Re1 N1 N2 161.1(3)
C7 N1 N2 C9 -0.4(3)
Re1 N1 N2 C9 173.4(2)
C7 N1 N2 C10 -177.8(3)
Re1 N1 N2 C10 -4.0(4)
O1 Re1 N3 C21 143.6(3)
O2 Re1 N3 C21 -51.4(4)
O3 Re1 N3 C21 -24.0(2)
N1 Re1 N3 C21 56.5(3)
Cl1 Re1 N3 C21 -115.2(2)
O1 Re1 N3 N4 -38.3(2)
O2 Re1 N3 N4 126.8(3)
O3 Re1 N3 N4 154.1(2)
N1 Re1 N3 N4 -125.4(2)
Cl1 Re1 N3 N4 63.0(2)
C21 N3 N4 C23 -1.7(3)
Re1 N3 N4 C23 179.9(2)
C21 N3 N4 C24 179.2(3)
Re1 N3 N4 C24 0.7(4)
O4 Re2 N5 C35 121.0(2)
O5 Re2 N5 C35 18.8(2)
O6 Re2 N5 C35 -67.0(2)
N7 Re2 N5 C35 -146.4(2)
Cl2 Re2 N5 C35 -21.9(6)
O4 Re2 N5 N6 -56.8(2)
O5 Re2 N5 N6 -159.0(2)
O6 Re2 N5 N6 115.2(2)
N7 Re2 N5 N6 35.9(2)
Cl2 Re2 N5 N6 160.4(3)
C35 N5 N6 C37 1.0(3)
Re2 N5 N6 C37 179.1(2)
C35 N5 N6 C38 -178.2(3)
Re2 N5 N6 C38 -0.1(4)
O4 Re2 N7 C49 143.7(3)
O5 Re2 N7 C49 -51.7(4)
O6 Re2 N7 C49 -21.9(2)
N5 Re2 N7 C49 57.2(3)
Cl2 Re2 N7 C49 -114.7(2)
O4 Re2 N7 N8 -41.8(2)
O5 Re2 N7 N8 122.7(3)
O6 Re2 N7 N8 152.5(2)
N5 Re2 N7 N8 -128.4(2)
Cl2 Re2 N7 N8 59.7(2)
C49 N7 N8 C51 -0.9(3)
Re2 N7 N8 C51 -176.4(2)
C49 N7 N8 C52 -171.2(3)
Re2 N7 N8 C52 13.4(4)
O1 Re1 O2 C1 -119.7(2)
O3 Re1 O2 C1 48.5(2)
N1 Re1 O2 C1 -33.6(2)
N3 Re1 O2 C1 75.6(4)
Cl1 Re1 O2 C1 139.8(2)
O1 Re1 O3 C15 -21.9(5)
O2 Re1 O3 C15 -146.7(2)
N1 Re1 O3 C15 -57.9(2)
N3 Re1 O3 C15 41.2(2)
Cl1 Re1 O3 C15 128.9(2)
O4 Re2 O5 C29 -118.6(2)
O6 Re2 O5 C29 47.7(2)
N5 Re2 O5 C29 -33.1(2)
N7 Re2 O5 C29 77.2(4)
Cl2 Re2 O5 C29 140.5(2)
O4 Re2 O6 C43 -22.8(5)
O5 Re2 O6 C43 -142.5(2)
N5 Re2 O6 C43 -54.2(2)
N7 Re2 O6 C43 45.3(2)
Cl2 Re2 O6 C43 132.8(2)
Re1 O2 C1 C6 33.2(4)
Re1 O2 C1 C2 -145.7(2)
O2 C1 C2 C11 2.6(4)
C6 C1 C2 C11 -176.4(3)
O2 C1 C2 C3 -179.0(3)
C6 C1 C2 C3 2.0(4)
C11 C2 C3 C4 179.0(3)
C1 C2 C3 C4 0.5(5)
C11 C2 C3 C14 -0.3(4)
C1 C2 C3 C14 -178.7(3)
C2 C3 C4 C5 -1.8(5)
C14 C3 C4 C5 177.3(3)
C3 C4 C5 C6 0.6(5)
O2 C1 C6 C5 177.9(3)
C2 C1 C6 C5 -3.3(4)
O2 C1 C6 C7 -1.9(5)
C2 C1 C6 C7 177.0(3)
C4 C5 C6 C1 2.0(5)
C4 C5 C6 C7 -178.2(3)
N2 N1 C7 C8 -0.1(3)
Re1 N1 C7 C8 -174.3(2)
N2 N1 C7 C6 179.6(3)
Re1 N1 C7 C6 5.5(4)
C1 C6 C7 N1 -17.8(5)
C5 C6 C7 N1 162.4(3)
C1 C6 C7 C8 162.0(3)
C5 C6 C7 C8 -17.8(5)
N1 C7 C8 C9 0.6(4)
C6 C7 C8 C9 -179.2(3)
N1 N2 C9 C8 0.7(4)
C10 N2 C9 C8 178.1(3)
C7 C8 C9 N2 -0.8(4)
C3 C2 C11 C12 0.0(5)
C1 C2 C11 C12 178.4(3)
C2 C11 C12 C13 0.7(5)
C11 C12 C13 C14 -1.0(5)
C12 C13 C14 C3 0.7(5)
C4 C3 C14 C13 -179.3(3)
C2 C3 C14 C13 -0.1(5)
Re1 O3 C15 C20 -34.5(4)
Re1 O3 C15 C16 148.1(2)
O3 C15 C16 C25 -2.3(4)
C20 C15 C16 C25 -179.7(3)
O3 C15 C16 C17 178.1(3)
C20 C15 C16 C17 0.6(4)
C25 C16 C17 C18 -178.7(3)
C15 C16 C17 C18 0.9(4)
C25 C16 C17 C28 0.6(4)
C15 C16 C17 C28 -179.7(3)
C16 C17 C18 C19 -1.9(5)
C28 C17 C18 C19 178.7(3)
C17 C18 C19 C20 1.4(5)
O3 C15 C20 C19 -178.6(3)
C16 C15 C20 C19 -1.2(4)
O3 C15 C20 C21 -5.0(4)
C16 C15 C20 C21 172.3(3)
C18 C19 C20 C15 0.2(5)
C18 C19 C20 C21 -173.5(3)
N4 N3 C21 C22 1.2(3)
Re1 N3 C21 C22 179.7(2)
N4 N3 C21 C20 -175.4(3)
Re1 N3 C21 C20 3.1(4)
C15 C20 C21 N3 18.6(5)
C19 C20 C21 N3 -167.8(3)
C15 C20 C21 C22 -157.4(3)
C19 C20 C21 C22 16.1(5)
N3 C21 C22 C23 -0.4(4)
C20 C21 C22 C23 176.0(3)
N3 N4 C23 C22 1.4(4)
C24 N4 C23 C22 -179.4(3)
C21 C22 C23 N4 -0.6(4)
C17 C16 C25 C26 -1.5(5)
C15 C16 C25 C26 178.8(3)
C16 C25 C26 C27 1.1(5)
C25 C26 C27 C28 0.2(5)
C26 C27 C28 C17 -1.1(5)
C18 C17 C28 C27 180.0(3)
C16 C17 C28 C27 0.6(5)
Re2 O5 C29 C34 29.6(4)
Re2 O5 C29 C30 -147.9(2)
O5 C29 C30 C39 1.5(4)
C34 C29 C30 C39 -176.2(3)
O5 C29 C30 C31 178.5(3)
C34 C29 C30 C31 0.9(4)
C39 C30 C31 C42 -0.5(4)
C29 C30 C31 C42 -177.6(3)
C39 C30 C31 C32 177.4(3)
C29 C30 C31 C32 0.3(4)
C30 C31 C32 C33 -1.0(5)
C42 C31 C32 C33 176.7(3)
C31 C32 C33 C34 0.6(5)
O5 C29 C34 C33 -178.7(3)
C30 C29 C34 C33 -1.3(4)
O5 C29 C34 C35 1.0(5)
C30 C29 C34 C35 178.4(3)
C32 C33 C34 C29 0.6(5)
C32 C33 C34 C35 -179.1(3)
N6 N5 C35 C36 -1.7(3)
Re2 N5 C35 C36 -179.9(2)
N6 N5 C35 C34 178.1(3)
Re2 N5 C35 C34 -0.1(4)
C29 C34 C35 N5 -15.6(4)
C33 C34 C35 N5 164.1(3)
C29 C34 C35 C36 164.1(3)
C33 C34 C35 C36 -16.2(5)
N5 C35 C36 C37 1.7(4)
C34 C35 C36 C37 -178.0(3)
N5 N6 C37 C36 0.1(4)
C38 N6 C37 C36 179.2(3)
C35 C36 C37 N6 -1.1(4)
C31 C30 C39 C40 -0.2(5)
C29 C30 C39 C40 176.9(3)
C30 C39 C40 C41 -0.5(5)
C39 C40 C41 C42 1.8(5)
C40 C41 C42 C31 -2.4(5)
C30 C31 C42 C41 1.8(5)
C32 C31 C42 C41 -176.0(3)
Re2 O6 C43 C48 -41.5(4)
Re2 O6 C43 C44 140.9(2)
O6 C43 C44 C53 -0.4(4)
C48 C43 C44 C53 -178.0(3)
O6 C43 C44 C45 177.5(3)
C48 C43 C44 C45 0.0(4)
C53 C44 C45 C56 0.6(4)
C43 C44 C45 C56 -177.4(3)
C53 C44 C45 C46 179.4(3)
C43 C44 C45 C46 1.4(4)
C56 C45 C46 C47 176.8(3)
C44 C45 C46 C47 -2.0(5)
C45 C46 C47 C48 1.1(5)
O6 C43 C48 C47 -178.3(3)
C44 C43 C48 C47 -0.9(4)
O6 C43 C48 C49 -2.3(4)
C44 C43 C48 C49 175.2(3)
C46 C47 C48 C43 0.3(5)
C46 C47 C48 C49 -175.8(3)
N8 N7 C49 C50 0.4(3)
Re2 N7 C49 C50 175.7(2)
N8 N7 C49 C48 -178.8(3)
Re2 N7 C49 C48 -3.6(4)
C43 C48 C49 N7 23.1(4)
C47 C48 C49 N7 -160.8(3)
C43 C48 C49 C50 -155.9(3)
C47 C48 C49 C50 20.1(5)
N7 C49 C50 C51 0.3(4)
C48 C49 C50 C51 179.5(3)
N7 N8 C51 C50 1.2(4)
C52 N8 C51 C50 170.9(3)
C49 C50 C51 N8 -0.9(4)
C45 C44 C53 C54 -0.4(4)
C43 C44 C53 C54 177.5(3)
C44 C53 C54 C55 -0.1(5)
C53 C54 C55 C56 0.5(5)
C54 C55 C56 C45 -0.4(5)
C46 C45 C56 C55 -179.0(3)
C44 C45 C56 C55 -0.2(5)
